data_4314601
loop_
_publ_author_name
'Fei Cheng'
'Andrew L. Hector'
'William Levason'
'Gillian Reid'
'Michael Webster'
'Wenjian Zhang'

_publ_contact_author_address
;   School of Chemistry
    University of Southampton
    Southampton SO17 1BJ, UK
;
_publ_contact_author_email gr@soton.ac.uk
_publ_contact_author_fax '023 8059 3781'
_publ_contact_author_name 'Professor Gillian Reid'
_publ_contact_author_phone '023 8059 3609'
_publ_section_title
;
 Diphosphine and Diarsine Complexes of Germanium(II) Halides-Preparation,
 Spectroscopic, and Structural Studies
;
_journal_name_full 'Inorganic Chemistry'
_journal_page_first 752
_journal_page_last 760
_journal_paper_doi 10.1021/ic902068z
_journal_volume 49
_journal_year 2010
_chemical_formula_moiety 'C6 H16 Br2 Ge P2'
_chemical_formula_sum 'C6 H16 Br2 Ge P2'
_chemical_formula_weight 382.54
_chemical_name_systematic
; 
 Dibromo(1,2-bis(dimethylphosphino)ethane)germaniun(II) 
;
_space_group_IT_number 15
_space_group_name_Hall '-C 2yc'
_space_group_name_H-M_alt 'C 1 2/c 1'
_symmetry_cell_setting monoclinic
_symmetry_space_group_name_Hall '-C 2yc'
_symmetry_space_group_name_H-M 'C 1 2/c 1'
_atom_sites_solution_hydrogens geom
_atom_sites_solution_primary direct
_atom_sites_solution_secondary difmap
_audit_author_name 'Zhang, W.'
_audit_creation_date 2009-09-04
_audit_creation_method 'SHELXL-97 + hand edit'
_cell_angle_alpha 90.00
_cell_angle_beta 109.803(3)
_cell_angle_gamma 90.00
_cell_formula_units_Z 4
_cell_length_a 9.809(2)
_cell_length_b 10.834(3)
_cell_length_c 12.324(3)
_cell_measurement_reflns_used 1402
_cell_measurement_temperature 120(2)
_cell_measurement_theta_max 27.48
_cell_measurement_theta_min 2.91
_cell_volume 1232.2(5)
_computing_cell_refinement 'DENZO (Otwinowski & Minor, 1997)'
_computing_data_collection 'COLLECT (Hooft, R.W.W., 1998)'
_computing_data_reduction 'DENZO (Otwinowski & Minor, 1997)'
_computing_molecular_graphics 'ORTEP III (Ferrugia, 1997)'
_computing_structure_refinement 'SHELXL-97 (Sheldrick, 1997)'
_computing_structure_solution 'DIRDIF-99 (Beurskens, 1999)'
_diffrn_ambient_temperature 120(2)
_diffrn_measured_fraction_theta_full 0.983
_diffrn_measured_fraction_theta_max 0.983
_diffrn_measurement_device_type 'Bruker-Nonius 95mm CCD camera on \k-goniostat'
_diffrn_measurement_method '\f & \w scans'
_diffrn_radiation_monochromator '10cm confocal mirrors'
_diffrn_radiation_source 'Bruker-Nonius FR591 rotating anode'
_diffrn_radiation_type MoK\a
_diffrn_radiation_wavelength 0.71073
_diffrn_reflns_av_R_equivalents 0.0272
_diffrn_reflns_av_sigmaI/netI 0.0251
_diffrn_reflns_limit_h_max 11
_diffrn_reflns_limit_h_min -12
_diffrn_reflns_limit_k_max 14
_diffrn_reflns_limit_k_min -13
_diffrn_reflns_limit_l_max 16
_diffrn_reflns_limit_l_min -15
_diffrn_reflns_number 6301
_diffrn_reflns_theta_full 27.50
_diffrn_reflns_theta_max 27.50
_diffrn_reflns_theta_min 2.98
_diffrn_standards_number 0
_exptl_absorpt_coefficient_mu 9.180
_exptl_absorpt_correction_T_max 1.0000
_exptl_absorpt_correction_T_min 0.7222
_exptl_absorpt_correction_type multi-scan
_exptl_absorpt_process_details 'SADABS V2.10 (Sheldrick, G.M., 2007)'
_exptl_crystal_colour Colourless
_exptl_crystal_density_diffrn 2.062
_exptl_crystal_density_method 'not measured'
_exptl_crystal_description Block
_exptl_crystal_F_000 736
_exptl_crystal_size_max 0.06
_exptl_crystal_size_mid 0.05
_exptl_crystal_size_min 0.04
_refine_diff_density_max 0.524
_refine_diff_density_min -0.477
_refine_diff_density_rms 0.081
_refine_ls_extinction_method none
_refine_ls_goodness_of_fit_ref 1.073
_refine_ls_hydrogen_treatment constr
_refine_ls_matrix_type full
_refine_ls_number_parameters 53
_refine_ls_number_reflns 1402
_refine_ls_number_restraints 0
_refine_ls_restrained_S_all 1.073
_refine_ls_R_factor_all 0.0228
_refine_ls_R_factor_gt 0.0191
_refine_ls_shift/su_max 0.001
_refine_ls_shift/su_mean 0.000
_refine_ls_structure_factor_coef Fsqd
_refine_ls_weighting_details 'w=1/[\s^2^(Fo^2^)+(0.0203P)^2^+2.0107P] where P=(Fo^2^+2Fc^2^)/3'
_refine_ls_weighting_scheme calc
_refine_ls_wR_factor_gt 0.0469
_refine_ls_wR_factor_ref 0.0492
_reflns_number_gt 1299
_reflns_number_total 1402
_reflns_threshold_expression I>2sigma(I)
_cod_data_source_file ic902068z_si_001_08.cif
_cod_data_source_block 09wz705
_cod_depositor_comments
;
The following automatic conversions were performed:

'_symmetry_cell_setting' value 'Monoclinic' changed to 'monoclinic'
according to the built-in table from CIF Core dictionary named
'cif_core.dic' version 2.4.1 from 2010-06-29.

Automatic conversion script
Id: cif_fix_values 1646 2011-03-28 12:23:43Z adriana 
;
_cod_original_sg_symbol_Hall '-C 2yc '
_cod_original_sg_symbol_H-M 'C 2/c '
_cod_database_code 4314601

loop_
_symmetry_equiv_pos_as_xyz
'x, y, z'
'-x, y, -z+1/2'
'x+1/2, y+1/2, z'
'-x+1/2, y+1/2, -z+1/2'
'-x, -y, -z'
'x, -y, z-1/2'
'-x+1/2, -y+1/2, -z'
'x+1/2, -y+1/2, z-1/2'

loop_
_atom_site_label
_atom_site_type_symbol
_atom_site_fract_x
_atom_site_fract_y
_atom_site_fract_z
_atom_site_U_iso_or_equiv
_atom_site_adp_type
_atom_site_occupancy
_atom_site_symmetry_multiplicity
_atom_site_calc_flag
_atom_site_refinement_flags
_atom_site_disorder_assembly
_atom_site_disorder_group
Ge1 Ge 0.0000 0.97940(3) 0.2500 0.01725(9) Uani 1 2 d S . .
Br1 Br -0.24086(2) 0.96137(2) 0.056931(17) 0.02173(9) Uani 1 1 d . . .
P1 P 0.10911(6) 0.80726(5) 0.17764(4) 0.01732(13) Uani 1 1 d . . .
C1 C 0.0327(2) 0.7775(2) 0.02442(17) 0.0214(4) Uani 1 1 d . . .
H1A H 0.0471 0.8498 -0.0182 0.032 Uiso 1 1 calc R . .
H1B H -0.0712 0.7607 0.0035 0.032 Uiso 1 1 calc R . .
H1C H 0.0809 0.7058 0.0050 0.032 Uiso 1 1 calc R . .
C2 C 0.3022(2) 0.8171(2) 0.20632(19) 0.0239(5) Uani 1 1 d . . .
H2A H 0.3365 0.7398 0.1833 0.036 Uiso 1 1 calc R . .
H2B H 0.3520 0.8310 0.2889 0.036 Uiso 1 1 calc R . .
H2C H 0.3226 0.8857 0.1624 0.036 Uiso 1 1 calc R . .
C3 C 0.0772(3) 0.6673(2) 0.24804(19) 0.0246(5) Uani 1 1 d . . .
H3A H 0.0913 0.5940 0.2052 0.030 Uiso 1 1 calc R . .
H3B H 0.1477 0.6629 0.3275 0.030 Uiso 1 1 calc R . .

loop_
_atom_site_aniso_label
_atom_site_aniso_U_11
_atom_site_aniso_U_22
_atom_site_aniso_U_33
_atom_site_aniso_U_23
_atom_site_aniso_U_13
_atom_site_aniso_U_12
Ge1 0.01964(17) 0.01266(17) 0.01915(17) 0.000 0.00621(12) 0.000
Br1 0.02265(13) 0.02056(14) 0.01988(13) 0.00198(7) 0.00443(9) -0.00155(8)
P1 0.0216(3) 0.0152(3) 0.0168(3) 0.00055(19) 0.0086(2) 0.0013(2)
C1 0.0270(11) 0.0212(11) 0.0176(10) -0.0008(8) 0.0096(8) -0.0012(9)
C2 0.0219(11) 0.0272(12) 0.0237(11) -0.0016(9) 0.0092(9) 0.0033(9)
C3 0.0381(13) 0.0176(12) 0.0236(11) 0.0023(8) 0.0176(10) 0.0045(9)

loop_
_atom_type_symbol
_atom_type_description
_atom_type_scat_dispersion_real
_atom_type_scat_dispersion_imag
_atom_type_scat_source
C C 0.0033 0.0016 'International Tables Vol C Tables 4.2.6.8 and 6.1.1.4'
H H 0.0000 0.0000 'International Tables Vol C Tables 4.2.6.8 and 6.1.1.4'
P P 0.1023 0.0942 'International Tables Vol C Tables 4.2.6.8 and 6.1.1.4'
Ge Ge 0.1547 1.8001 'International Tables Vol C Tables 4.2.6.8 and 6.1.1.4'
Br Br -0.2901 2.4595 'International Tables Vol C Tables 4.2.6.8 and 6.1.1.4'

loop_
_geom_angle_atom_site_label_1
_geom_angle_atom_site_label_2
_geom_angle_atom_site_label_3
_geom_angle
_geom_angle_site_symmetry_1
_geom_angle_site_symmetry_3
_geom_angle_publ_flag
P1 Ge1 P1 81.56(3) 2 . ?
P1 Ge1 Br1 84.702(19) 2 . ?
P1 Ge1 Br1 89.091(19) . . ?
P1 Ge1 Br1 89.091(19) 2 2 ?
P1 Ge1 Br1 84.702(19) . 2 ?
Br1 Ge1 Br1 171.806(16) . 2 ?
C2 P1 C1 104.51(10) . . ?
C2 P1 C3 107.03(11) . . ?
C1 P1 C3 105.71(11) . . ?
C2 P1 Ge1 116.07(8) . . ?
C1 P1 Ge1 115.85(8) . . ?
C3 P1 Ge1 106.92(7) . . ?
P1 C1 H1A 109.5 . . ?
P1 C1 H1B 109.5 . . ?
H1A C1 H1B 109.5 . . ?
P1 C1 H1C 109.5 . . ?
H1A C1 H1C 109.5 . . ?
H1B C1 H1C 109.5 . . ?
P1 C2 H2A 109.5 . . ?
P1 C2 H2B 109.5 . . ?
H2A C2 H2B 109.5 . . ?
P1 C2 H2C 109.5 . . ?
H2A C2 H2C 109.5 . . ?
H2B C2 H2C 109.5 . . ?
C3 C3 P1 110.23(12) 2 . ?
C3 C3 H3A 109.6 2 . ?
P1 C3 H3A 109.6 . . ?
C3 C3 H3B 109.6 2 . ?
P1 C3 H3B 109.6 . . ?
H3A C3 H3B 108.1 . . ?

loop_
_geom_bond_atom_site_label_1
_geom_bond_atom_site_label_2
_geom_bond_distance
_geom_bond_site_symmetry_2
_geom_bond_publ_flag
Ge1 P1 2.4628(7) 2 ?
Ge1 P1 2.4628(7) . ?
Ge1 Br1 2.7335(5) . ?
Ge1 Br1 2.7335(5) 2 ?
P1 C2 1.808(2) . ?
P1 C1 1.809(2) . ?
P1 C3 1.826(2) . ?
C1 H1A 0.9800 . ?
C1 H1B 0.9800 . ?
C1 H1C 0.9800 . ?
C2 H2A 0.9800 . ?
C2 H2B 0.9800 . ?
C2 H2C 0.9800 . ?
C3 C3 1.531(4) 2 ?
C3 H3A 0.9900 . ?
C3 H3B 0.9900 . ?
